data_4104788
loop_
_publ_author_name
'Benedict M. Gardner'
'Jonathan McMaster'
'William Lewis'
'Alexander J. Blake'
'Stephen T. Liddle'

_publ_section_title
;
 A Crystallizable Dinuclear Tuck-In-Tuck-Over Tuck-Over Dialkyl Tren
 Uranium Complex and Double Dearylation of BPh4- To Give the
 BPh2-Functionalized Metallocycle
 [U{N(CH2CH2NSiMe3)2(CH2CH2NSiMe2CHBPh2)}(THF)]
;
_journal_name_full 'Journal of the American Chemical Society'
_journal_page_first 10388
_journal_page_last 10389
_journal_paper_doi 10.1021/ja904459q
_journal_volume 131
_journal_year 2009
_chemical_formula_moiety 'C30 H76 N8 Si6 U2'
_chemical_formula_sum 'C30 H76 N8 Si6 U2'
_chemical_formula_weight 1193.59
_chemical_name_systematic
; 
 ? 
;
_space_group_IT_number 14
_symmetry_cell_setting monoclinic
_symmetry_space_group_name_Hall '-P 2ybc'
_symmetry_space_group_name_H-M 'P 1 21/c 1'
_atom_sites_solution_hydrogens 'geom, Me from difmap'
_atom_sites_solution_primary direct
_atom_sites_solution_secondary difmap
_audit_creation_method 'enCIFer editing of SHELXL97 CIF output'
_cell_angle_alpha 90.00
_cell_angle_beta 100.067(3)
_cell_angle_gamma 90.00
_cell_formula_units_Z 4
_cell_length_a 10.9142(15)
_cell_length_b 16.979(2)
_cell_length_c 25.765(4)
_cell_measurement_reflns_used 5210
_cell_measurement_temperature 150(2)
_cell_measurement_theta_max 27.43
_cell_measurement_theta_min 2.24
_cell_volume 4701.1(11)
_computing_cell_refinement 'Bruker SAINT version 6.36A (Bruker, 2000)'
_computing_data_collection 'Bruker SMART version 5.625 (Bruker, 2001)'
_computing_data_reduction 'Bruker SAINT; Bruker SHELXTL (Sheldrick, 2008)'
_computing_molecular_graphics 'Bruker SHELXTL'
_computing_publication_material 'enCIFer(Allen et al., 2004); PLATON (Spek, 2003)'
_computing_structure_refinement 'SHELXL97 (Sheldrick, 2008)'
_computing_structure_solution 'Bruker SHELXTL'
_diffrn_ambient_temperature 150(2)
_diffrn_measured_fraction_theta_full 0.997
_diffrn_measured_fraction_theta_max 0.985
_diffrn_measurement_device_type 'Bruker SMART 1000 CCD diffractometer'
_diffrn_measurement_method '\w rotation with narrow frames'
_diffrn_radiation_monochromator graphite
_diffrn_radiation_source 'normal-focus sealed tube'
_diffrn_radiation_type MoK\a
_diffrn_radiation_wavelength 0.71073
_diffrn_reflns_av_R_equivalents 0.0340
_diffrn_reflns_av_sigmaI/netI 0.0465
_diffrn_reflns_limit_h_max 14
_diffrn_reflns_limit_h_min -13
_diffrn_reflns_limit_k_max 22
_diffrn_reflns_limit_k_min -19
_diffrn_reflns_limit_l_max 21
_diffrn_reflns_limit_l_min -33
_diffrn_reflns_number 27844
_diffrn_reflns_theta_full 26.00
_diffrn_reflns_theta_max 27.52
_diffrn_reflns_theta_min 1.90
_diffrn_standards_decay_% 0
_diffrn_standards_number 0
_exptl_absorpt_coefficient_mu 7.063
_exptl_absorpt_correction_T_max 0.52
_exptl_absorpt_correction_T_min 0.27
_exptl_absorpt_correction_type multi-scan
_exptl_absorpt_process_details '(SADABS; Bruker, 2001)'
_exptl_crystal_colour yellow
_exptl_crystal_density_diffrn 1.686
_exptl_crystal_description plate
_exptl_crystal_F_000 2320
_exptl_crystal_size_max 0.23
_exptl_crystal_size_mid 0.21
_exptl_crystal_size_min 0.10
_refine_diff_density_max 1.771
_refine_diff_density_min -0.784
_refine_diff_density_rms 0.133
_refine_ls_extinction_method none
_refine_ls_goodness_of_fit_ref 1.016
_refine_ls_hydrogen_treatment constr
_refine_ls_matrix_type full
_refine_ls_number_parameters 437
_refine_ls_number_reflns 10665
_refine_ls_number_restraints 2
_refine_ls_restrained_S_all 1.016
_refine_ls_R_factor_all 0.0481
_refine_ls_R_factor_gt 0.0282
_refine_ls_shift/su_max 0.001
_refine_ls_shift/su_mean 0.000
_refine_ls_structure_factor_coef Fsqd
_refine_ls_weighting_details 'calc w=1/[\s^2^(Fo^2^)+(0.0254P)^2^+0.0000P] where P=(Fo^2^+2Fc^2^)/3'
_refine_ls_weighting_scheme calc
_refine_ls_wR_factor_gt 0.0563
_refine_ls_wR_factor_ref 0.0616
_reflns_number_gt 8341
_reflns_number_total 10665
_reflns_threshold_expression I>2\s(I)
_cod_data_source_file ja904459q_si_004.cif
_cod_data_source_block 5
_cod_original_cell_volume 4701.2(11)
_cod_database_code 4104788

loop_
_symmetry_equiv_pos_as_xyz
'x, y, z'
'-x, y+1/2, -z+1/2'
'-x, -y, -z'
'x, -y-1/2, z-1/2'

loop_
_atom_site_label
_atom_site_type_symbol
_atom_site_fract_x
_atom_site_fract_y
_atom_site_fract_z
_atom_site_U_iso_or_equiv
_atom_site_adp_type
_atom_site_occupancy
_atom_site_symmetry_multiplicity
_atom_site_calc_flag
_atom_site_refinement_flags
U1 U 0.136365(14) 0.229350(9) 0.078549(6) 0.01960(5) Uani 1 1 d .
U2 U 0.327876(14) 0.251794(9) 0.214191(6) 0.02044(5) Uani 1 1 d .
N1 N -0.0182(3) 0.1425(2) 0.07804(14) 0.0255(8) Uani 1 1 d .
Si1 Si -0.00830(12) 0.11215(7) 0.14160(5) 0.0265(3) Uani 1 1 d .
C1 C 0.1117(4) 0.1828(3) 0.17504(18) 0.0266(10) Uani 1 1 d D
H1A H 0.069(4) 0.215(2) 0.1964(14) 0.032 Uiso 1 1 d D
H1B H 0.167(3) 0.150(2) 0.1993(14) 0.032 Uiso 1 1 d D
C2 C 0.0519(5) 0.0085(3) 0.1517(2) 0.0420(13) Uani 1 1 d .
H2A H 0.1355 0.0054 0.1429 0.063 Uiso 1 1 calc R
H2B H -0.0038 -0.0274 0.1289 0.063 Uiso 1 1 calc R
H2C H 0.0553 -0.0067 0.1887 0.063 Uiso 1 1 calc R
C3 C -0.1595(5) 0.1144(3) 0.1671(2) 0.0448(14) Uani 1 1 d .
H3A H -0.1939 0.1679 0.1637 0.067 Uiso 1 1 calc R
H3B H -0.1450 0.0987 0.2042 0.067 Uiso 1 1 calc R
H3C H -0.2186 0.0779 0.1465 0.067 Uiso 1 1 calc R
C4 C -0.1002(4) 0.1135(3) 0.03128(18) 0.0314(11) Uani 1 1 d .
H4A H -0.1711 0.1501 0.0215 0.038 Uiso 1 1 calc R
H4B H -0.1337 0.0613 0.0387 0.038 Uiso 1 1 calc R
C5 C -0.0278(4) 0.1068(3) -0.01404(18) 0.0314(11) Uani 1 1 d .
H5A H 0.0324 0.0628 -0.0073 0.038 Uiso 1 1 calc R
H5B H -0.0857 0.0958 -0.0473 0.038 Uiso 1 1 calc R
N2 N 0.2690(3) 0.1546(2) 0.04161(14) 0.0243(8) Uani 1 1 d .
Si2 Si 0.40107(12) 0.12059(7) 0.08260(5) 0.0282(3) Uani 1 1 d .
C6 C 0.4017(5) 0.1620(3) 0.14952(19) 0.0358(11) Uani 1 1 d .
H6A H 0.4915 0.1746 0.1583 0.043 Uiso 1 1 calc R
H6B H 0.3942 0.1118 0.1682 0.043 Uiso 1 1 calc R
C7 C 0.4002(6) 0.0102(3) 0.0833(2) 0.0573(17) Uani 1 1 d .
H7A H 0.3303 -0.0085 0.0993 0.086 Uiso 1 1 calc R
H7B H 0.4785 -0.0091 0.1039 0.086 Uiso 1 1 calc R
H7C H 0.3912 -0.0096 0.0471 0.086 Uiso 1 1 calc R
C8 C 0.5426(5) 0.1510(4) 0.0549(2) 0.0552(16) Uani 1 1 d .
H8A H 0.5406 0.2080 0.0489 0.083 Uiso 1 1 calc R
H8B H 0.5430 0.1236 0.0214 0.083 Uiso 1 1 calc R
H8C H 0.6178 0.1372 0.0799 0.083 Uiso 1 1 calc R
C9 C 0.2477(4) 0.1245(3) -0.01235(18) 0.0329(11) Uani 1 1 d .
H9A H 0.2248 0.0681 -0.0122 0.039 Uiso 1 1 calc R
H9B H 0.3254 0.1289 -0.0270 0.039 Uiso 1 1 calc R
C10 C 0.1449(4) 0.1698(3) -0.04702(17) 0.0294(10) Uani 1 1 d .
H10A H 0.1768 0.2216 -0.0562 0.035 Uiso 1 1 calc R
H10B H 0.1168 0.1403 -0.0801 0.035 Uiso 1 1 calc R
N3 N 0.0028(3) 0.3212(2) 0.03484(14) 0.0255(8) Uani 1 1 d .
Si3 Si -0.12622(12) 0.36578(8) 0.05269(5) 0.0305(3) Uani 1 1 d .
C11 C -0.1161(5) 0.4752(3) 0.0487(2) 0.0449(13) Uani 1 1 d .
H11A H -0.0361 0.4929 0.0687 0.067 Uiso 1 1 calc R
H11B H -0.1841 0.4990 0.0636 0.067 Uiso 1 1 calc R
H11C H -0.1227 0.4911 0.0117 0.067 Uiso 1 1 calc R
C12 C -0.1440(5) 0.3368(3) 0.1210(2) 0.0464(14) Uani 1 1 d .
H12A H -0.1248 0.3820 0.1447 0.070 Uiso 1 1 calc R
H12B H -0.0868 0.2935 0.1332 0.070 Uiso 1 1 calc R
H12C H -0.2298 0.3197 0.1210 0.070 Uiso 1 1 calc R
C13 C -0.2752(4) 0.3375(3) 0.0078(2) 0.0455(14) Uani 1 1 d .
H13A H -0.2680 0.3493 -0.0288 0.068 Uiso 1 1 calc R
H13B H -0.3445 0.3675 0.0174 0.068 Uiso 1 1 calc R
H13C H -0.2903 0.2810 0.0113 0.068 Uiso 1 1 calc R
C14 C -0.0003(4) 0.3220(3) -0.02301(18) 0.0297(10) Uani 1 1 d .
H14A H 0.0838 0.3337 -0.0304 0.036 Uiso 1 1 calc R
H14B H -0.0575 0.3639 -0.0394 0.036 Uiso 1 1 calc R
C15 C -0.0439(4) 0.2427(2) -0.04665(18) 0.0278(10) Uani 1 1 d .
H15A H -0.1309 0.2327 -0.0422 0.033 Uiso 1 1 calc R
H15B H -0.0404 0.2420 -0.0848 0.033 Uiso 1 1 calc R
N4 N 0.0392(3) 0.1813(2) -0.01893(13) 0.0239(8) Uani 1 1 d .
N5 N 0.2578(3) 0.2261(2) 0.29148(14) 0.0285(8) Uani 1 1 d .
Si4 Si 0.24852(13) 0.13553(8) 0.32059(5) 0.0320(3) Uani 1 1 d .
C16 C 0.0831(5) 0.1093(4) 0.3242(2) 0.0517(15) Uani 1 1 d .
H16A H 0.0316 0.1151 0.2892 0.078 Uiso 1 1 calc R
H16B H 0.0520 0.1445 0.3491 0.078 Uiso 1 1 calc R
H16C H 0.0793 0.0547 0.3361 0.078 Uiso 1 1 calc R
C17 C 0.3408(5) 0.1331(3) 0.38890(19) 0.0471(14) Uani 1 1 d .
H17A H 0.4279 0.1458 0.3878 0.071 Uiso 1 1 calc R
H17B H 0.3358 0.0804 0.4039 0.071 Uiso 1 1 calc R
H17C H 0.3071 0.1719 0.4108 0.071 Uiso 1 1 calc R
C18 C 0.3104(5) 0.0566(3) 0.2814(2) 0.0411(13) Uani 1 1 d .
H18A H 0.3903 0.0735 0.2727 0.062 Uiso 1 1 calc R
H18B H 0.2511 0.0472 0.2488 0.062 Uiso 1 1 calc R
H18C H 0.3221 0.0080 0.3021 0.062 Uiso 1 1 calc R
C19 C 0.2107(5) 0.2905(3) 0.32151(19) 0.0364(11) Uani 1 1 d .
H19A H 0.2770 0.3070 0.3508 0.044 Uiso 1 1 calc R
H19B H 0.1394 0.2711 0.3369 0.044 Uiso 1 1 calc R
C20 C 0.1699(5) 0.3609(3) 0.28616(19) 0.0368(12) Uani 1 1 d .
H20A H 0.0915 0.3478 0.2621 0.044 Uiso 1 1 calc R
H20B H 0.1532 0.4061 0.3082 0.044 Uiso 1 1 calc R
N6 N 0.2608(3) 0.3414(2) 0.14385(13) 0.0225(8) Uani 1 1 d .
Si5 Si 0.35949(12) 0.38901(7) 0.10630(5) 0.0262(3) Uani 1 1 d .
C21 C 0.3455(5) 0.4983(3) 0.1077(2) 0.0475(14) Uani 1 1 d .
H21A H 0.3880 0.5182 0.1418 0.071 Uiso 1 1 calc R
H21B H 0.2574 0.5130 0.1025 0.071 Uiso 1 1 calc R
H21C H 0.3838 0.5211 0.0794 0.071 Uiso 1 1 calc R
C22 C 0.5258(4) 0.3626(3) 0.1272(2) 0.0399(12) Uani 1 1 d .
H22A H 0.5477 0.3660 0.1657 0.060 Uiso 1 1 calc R
H22B H 0.5777 0.3992 0.1111 0.060 Uiso 1 1 calc R
H22C H 0.5397 0.3088 0.1158 0.060 Uiso 1 1 calc R
C23 C 0.3205(4) 0.3618(3) 0.03498(18) 0.0346(11) Uani 1 1 d .
H23A H 0.3217 0.3043 0.0314 0.052 Uiso 1 1 calc R
H23B H 0.3820 0.3850 0.0160 0.052 Uiso 1 1 calc R
H23C H 0.2375 0.3817 0.0202 0.052 Uiso 1 1 calc R
C24 C 0.1640(4) 0.3910(3) 0.16166(18) 0.0291(10) Uani 1 1 d .
H24A H 0.0953 0.3567 0.1686 0.035 Uiso 1 1 calc R
H24B H 0.1296 0.4278 0.1330 0.035 Uiso 1 1 calc R
C25 C 0.2133(4) 0.4384(2) 0.21136(18) 0.0293(10) Uani 1 1 d .
H25A H 0.2791 0.4750 0.2044 0.035 Uiso 1 1 calc R
H25B H 0.1451 0.4700 0.2217 0.035 Uiso 1 1 calc R
N7 N 0.5019(3) 0.3156(2) 0.25362(14) 0.0275(8) Uani 1 1 d .
Si6 Si 0.63383(12) 0.27292(8) 0.28969(6) 0.0334(3) Uani 1 1 d .
C26 C 0.6386(6) 0.2888(4) 0.3616(2) 0.0638(18) Uani 1 1 d .
H26A H 0.5644 0.2656 0.3720 0.096 Uiso 1 1 calc R
H26B H 0.6409 0.3454 0.3691 0.096 Uiso 1 1 calc R
H26C H 0.7132 0.2637 0.3814 0.096 Uiso 1 1 calc R
C27 C 0.7797(5) 0.3133(3) 0.2714(3) 0.0550(16) Uani 1 1 d .
H27A H 0.7771 0.3069 0.2334 0.082 Uiso 1 1 calc R
H27B H 0.8517 0.2849 0.2907 0.082 Uiso 1 1 calc R
H27C H 0.7870 0.3694 0.2804 0.082 Uiso 1 1 calc R
C28 C 0.6317(5) 0.1648(3) 0.2771(2) 0.0479(15) Uani 1 1 d .
H28A H 0.6419 0.1551 0.2407 0.072 Uiso 1 1 calc R
H28B H 0.5521 0.1429 0.2829 0.072 Uiso 1 1 calc R
H28C H 0.6998 0.1397 0.3013 0.072 Uiso 1 1 calc R
C29 C 0.4904(4) 0.4004(3) 0.26351(19) 0.0338(11) Uani 1 1 d .
H29A H 0.4834 0.4296 0.2298 0.041 Uiso 1 1 calc R
H29B H 0.5661 0.4191 0.2873 0.041 Uiso 1 1 calc R
C30 C 0.3770(4) 0.4170(3) 0.28836(19) 0.0338(11) Uani 1 1 d .
H30A H 0.3880 0.3929 0.3239 0.041 Uiso 1 1 calc R
H30B H 0.3669 0.4745 0.2922 0.041 Uiso 1 1 calc R
N8 N 0.2646(3) 0.3838(2) 0.25472(14) 0.0262(8) Uani 1 1 d .

loop_
_atom_site_aniso_label
_atom_site_aniso_U_11
_atom_site_aniso_U_22
_atom_site_aniso_U_33
_atom_site_aniso_U_23
_atom_site_aniso_U_13
_atom_site_aniso_U_12
U1 0.02131(8) 0.01979(8) 0.01711(8) -0.00016(6) 0.00169(6) -0.00201(6)
U2 0.02366(8) 0.02074(8) 0.01611(8) -0.00085(6) 0.00118(6) 0.00077(6)
N1 0.026(2) 0.031(2) 0.017(2) 0.0006(15) -0.0005(15) -0.0050(15)
Si1 0.0276(7) 0.0286(7) 0.0232(7) 0.0032(5) 0.0040(5) -0.0079(5)
C1 0.030(3) 0.024(2) 0.025(3) 0.0030(18) 0.004(2) -0.0014(18)
C2 0.053(3) 0.033(3) 0.039(3) 0.005(2) 0.005(3) -0.006(2)
C3 0.036(3) 0.063(4) 0.038(3) 0.005(2) 0.013(2) -0.011(3)
C4 0.032(3) 0.030(3) 0.029(3) -0.0012(19) -0.001(2) -0.013(2)
C5 0.037(3) 0.031(3) 0.025(3) -0.0030(19) 0.003(2) -0.011(2)
N2 0.028(2) 0.0228(19) 0.022(2) -0.0021(14) 0.0022(16) 0.0001(15)
Si2 0.0298(7) 0.0286(7) 0.0258(7) -0.0031(5) 0.0040(6) 0.0081(5)
C6 0.038(3) 0.038(3) 0.032(3) -0.004(2) 0.008(2) -0.001(2)
C7 0.091(5) 0.033(3) 0.042(4) -0.004(2) -0.003(3) 0.026(3)
C8 0.035(3) 0.090(5) 0.042(4) -0.006(3) 0.010(3) 0.009(3)
C9 0.034(3) 0.037(3) 0.029(3) -0.007(2) 0.010(2) -0.001(2)
C10 0.035(3) 0.034(3) 0.020(3) -0.0021(18) 0.004(2) -0.007(2)
N3 0.026(2) 0.024(2) 0.025(2) 0.0032(15) 0.0007(16) -0.0002(15)
Si3 0.0253(7) 0.0360(8) 0.0293(8) 0.0046(5) 0.0022(6) 0.0061(5)
C11 0.048(3) 0.045(3) 0.040(3) -0.002(2) 0.005(3) 0.014(3)
C12 0.028(3) 0.066(4) 0.044(4) 0.012(3) 0.005(2) 0.008(2)
C13 0.030(3) 0.059(4) 0.047(4) 0.000(3) 0.003(2) 0.004(2)
C14 0.029(2) 0.029(3) 0.029(3) 0.0068(19) 0.000(2) -0.0008(19)
C15 0.026(2) 0.036(3) 0.020(2) 0.0001(18) -0.0005(18) -0.0010(19)
N4 0.0236(19) 0.031(2) 0.016(2) -0.0012(14) -0.0012(15) -0.0022(15)
N5 0.037(2) 0.027(2) 0.021(2) 0.0000(15) 0.0028(16) 0.0007(16)
Si4 0.0375(8) 0.0362(8) 0.0221(7) 0.0064(5) 0.0048(6) -0.0014(6)
C16 0.042(3) 0.064(4) 0.050(4) 0.014(3) 0.010(3) -0.008(3)
C17 0.056(4) 0.058(4) 0.025(3) 0.007(2) 0.001(3) 0.002(3)
C18 0.049(3) 0.038(3) 0.035(3) 0.008(2) 0.004(2) 0.004(2)
C19 0.048(3) 0.035(3) 0.029(3) -0.003(2) 0.014(2) 0.003(2)
C20 0.041(3) 0.040(3) 0.031(3) -0.008(2) 0.012(2) 0.007(2)
N6 0.0237(19) 0.0200(19) 0.023(2) -0.0009(14) 0.0028(15) -0.0019(14)
Si5 0.0294(7) 0.0242(7) 0.0235(7) 0.0019(5) 0.0006(5) -0.0053(5)
C21 0.069(4) 0.029(3) 0.043(4) 0.006(2) 0.007(3) -0.011(3)
C22 0.028(3) 0.058(4) 0.032(3) 0.003(2) 0.001(2) -0.006(2)
C23 0.032(3) 0.043(3) 0.028(3) 0.005(2) 0.004(2) -0.009(2)
C24 0.027(2) 0.029(3) 0.031(3) 0.0034(19) 0.004(2) 0.0065(18)
C25 0.035(3) 0.021(2) 0.030(3) 0.0014(18) 0.001(2) 0.0102(19)
N7 0.027(2) 0.027(2) 0.026(2) -0.0013(15) -0.0044(16) -0.0012(15)
Si6 0.0273(7) 0.0354(8) 0.0337(8) 0.0028(6) -0.0052(6) -0.0010(5)
C26 0.064(4) 0.079(5) 0.038(4) 0.003(3) -0.022(3) 0.012(3)
C27 0.031(3) 0.053(4) 0.079(5) 0.003(3) 0.006(3) -0.003(3)
C28 0.038(3) 0.034(3) 0.066(4) 0.012(3) -0.006(3) 0.001(2)
C29 0.034(3) 0.031(3) 0.032(3) -0.002(2) -0.006(2) -0.004(2)
C30 0.046(3) 0.023(2) 0.029(3) -0.0069(19) -0.001(2) 0.001(2)
N8 0.029(2) 0.023(2) 0.026(2) -0.0041(15) 0.0040(17) 0.0060(15)

loop_
_atom_type_symbol
_atom_type_description
_atom_type_scat_dispersion_real
_atom_type_scat_dispersion_imag
_atom_type_scat_source
C C 0.0033 0.0016 'International Tables Vol C Tables 4.2.6.8 and 6.1.1.4'
H H 0.0000 0.0000 'International Tables Vol C Tables 4.2.6.8 and 6.1.1.4'
N N 0.0061 0.0033 'International Tables Vol C Tables 4.2.6.8 and 6.1.1.4'
Si Si 0.0817 0.0704 'International Tables Vol C Tables 4.2.6.8 and 6.1.1.4'
U U -9.6767 9.6646 'International Tables Vol C Tables 4.2.6.8 and 6.1.1.4'

loop_
_geom_angle_atom_site_label_1
_geom_angle_atom_site_label_2
_geom_angle_atom_site_label_3
_geom_angle
N1 U1 N2 99.54(13)
N1 U1 N3 91.79(12)
N2 U1 N3 125.12(13)
N1 U1 C1 67.13(13)
N2 U1 C1 113.77(13)
N3 U1 C1 120.04(13)
N1 U1 N4 67.64(12)
N2 U1 N4 67.12(11)
N3 U1 N4 68.46(12)
C1 U1 N4 134.13(12)
N1 U1 N6 138.89(12)
N2 U1 N6 111.34(11)
N3 U1 N6 91.92(11)
C1 U1 N6 75.71(12)
N4 U1 N6 149.41(10)
N7 U2 N5 94.70(13)
N7 U2 N6 99.09(12)
N5 U2 N6 132.56(12)
N7 U2 C6 104.37(15)
N5 U2 C6 131.24(14)
N6 U2 C6 88.52(14)
N7 U2 N8 70.78(12)
N5 U2 N8 70.43(12)
N6 U2 N8 71.88(11)
C6 U2 N8 158.30(14)
N7 U2 C1 174.36(14)
N5 U2 C1 80.69(14)
N6 U2 C1 81.89(12)
C6 U2 C1 81.18(15)
N8 U2 C1 104.44(13)
C4 N1 Si1 128.3(3)
C4 N1 U1 125.5(3)
Si1 N1 U1 105.83(16)
N1 Si1 C1 99.82(19)
N1 Si1 C3 114.7(2)
C1 Si1 C3 114.4(2)
N1 Si1 C2 112.3(2)
C1 Si1 C2 109.7(2)
C3 Si1 C2 106.1(2)
Si1 C1 U1 86.41(17)
Si1 C1 U2 163.1(2)
U1 C1 U2 89.74(13)
N1 C4 C5 109.5(4)
N4 C5 C4 109.4(4)
C9 N2 Si2 116.2(3)
C9 N2 U1 126.2(3)
Si2 N2 U1 117.24(18)
N2 Si2 C6 107.9(2)
N2 Si2 C7 109.6(2)
C6 Si2 C7 111.6(2)
N2 Si2 C8 109.1(2)
C6 Si2 C8 112.2(2)
C7 Si2 C8 106.5(3)
Si2 C6 U2 154.3(3)
N2 C9 C10 111.2(4)
N4 C10 C9 109.8(4)
C14 N3 Si3 112.7(3)
C14 N3 U1 113.6(2)
Si3 N3 U1 130.12(19)
N3 Si3 C11 111.2(2)
N3 Si3 C12 111.0(2)
C11 Si3 C12 109.3(3)
N3 Si3 C13 112.3(2)
C11 Si3 C13 105.8(2)
C12 Si3 C13 106.9(2)
N3 C14 C15 110.2(3)
N4 C15 C14 107.9(3)
C10 N4 C5 111.6(3)
C10 N4 C15 108.8(3)
C5 N4 C15 111.9(3)
C10 N4 U1 106.6(2)
C5 N4 U1 107.5(2)
C15 N4 U1 110.3(2)
C19 N5 Si4 112.3(3)
C19 N5 U2 120.7(3)
Si4 N5 U2 126.9(2)
N5 Si4 C17 111.5(2)
N5 Si4 C18 110.5(2)
C17 Si4 C18 107.8(2)
N5 Si4 C16 111.3(2)
C17 Si4 C16 108.3(3)
C18 Si4 C16 107.3(3)
N5 C19 C20 111.0(4)
N8 C20 C19 112.1(4)
C24 N6 Si5 116.4(3)
C24 N6 U2 105.5(3)
Si5 N6 U2 125.01(17)
C24 N6 U1 106.3(2)
Si5 N6 U1 105.43(15)
U2 N6 U1 94.44(11)
N6 Si5 C22 113.0(2)
N6 Si5 C21 112.7(2)
C22 Si5 C21 108.3(2)
N6 Si5 C23 111.69(19)
C22 Si5 C23 105.5(2)
C21 Si5 C23 105.1(2)
N6 C24 C25 113.1(4)
N8 C25 C24 109.4(3)
C29 N7 Si6 113.9(3)
C29 N7 U2 117.1(3)
Si6 N7 U2 126.43(19)
N7 Si6 C26 110.5(2)
N7 Si6 C28 109.6(2)
C26 Si6 C28 108.2(3)
N7 Si6 C27 112.1(2)
C26 Si6 C27 108.7(3)
C28 Si6 C27 107.7(3)
N7 C29 C30 110.8(4)
N8 C30 C29 109.6(4)
C20 N8 C30 111.5(4)
C20 N8 C25 111.7(4)
C30 N8 C25 111.5(4)
C20 N8 U2 104.7(3)
C30 N8 U2 108.0(2)
C25 N8 U2 109.0(3)

loop_
_geom_bond_atom_site_label_1
_geom_bond_atom_site_label_2
_geom_bond_distance
U1 N1 2.239(3)
U1 N2 2.257(3)
U1 N3 2.292(3)
U1 C1 2.667(5)
U1 N4 2.677(3)
U1 N6 2.738(3)
U2 N7 2.267(3)
U2 N5 2.296(4)
U2 N6 2.381(3)
U2 C6 2.493(5)
U2 N8 2.616(3)
U2 C1 2.669(4)
N1 C4 1.455(5)
N1 Si1 1.702(4)
Si1 C1 1.871(5)
Si1 C3 1.880(5)
Si1 C2 1.881(5)
C4 C5 1.524(6)
C5 N4 1.478(5)
N2 C9 1.461(5)
N2 Si2 1.730(4)
Si2 C6 1.861(5)
Si2 C7 1.874(5)
Si2 C8 1.884(6)
C9 C10 1.516(6)
C10 N4 1.478(6)
N3 C14 1.485(5)
N3 Si3 1.730(4)
Si3 C11 1.864(5)
Si3 C12 1.871(5)
Si3 C13 1.885(5)
C14 C15 1.520(6)
C15 N4 1.480(5)
N5 C19 1.482(6)
N5 Si4 1.723(4)
Si4 C17 1.869(5)
Si4 C18 1.873(5)
Si4 C16 1.877(5)
C19 C20 1.521(7)
C20 N8 1.472(6)
N6 C24 1.485(5)
N6 Si5 1.765(4)
Si5 C22 1.855(5)
Si5 C21 1.863(5)
Si5 C23 1.870(5)
C24 C25 1.528(6)
C25 N8 1.484(5)
N7 C29 1.472(6)
N7 Si6 1.730(4)
Si6 C26 1.863(6)
Si6 C28 1.863(5)
Si6 C27 1.869(5)
C29 C30 1.516(7)
C30 N8 1.484(6)
